data_7054702
loop_
_publ_author_name
'Salahifar, Eslam'
'Nematollahi, Davood'

_publ_section_title
;
 Electrochemical generation of a Michael acceptor: a green method for the
 synthesis of 4-amino-3-(phenylsulfonyl)diphenylamine derivatives
;
_journal_issue 5
_journal_name_full 'New J. Chem.'
_journal_page_first 3852
_journal_paper_doi 10.1039/C5NJ00087D
_journal_volume 39
_journal_year 2015
_chemical_formula_sum 'C18 H16 N2 O2 S'
_chemical_formula_weight 324.40
_chemical_name_systematic
; 
 ? 
;
_space_group_IT_number 60
_symmetry_cell_setting orthorhombic
_symmetry_space_group_name_Hall '-P 2ac 2b'
_symmetry_space_group_name_H-M 'P b n a'
_atom_sites_solution_hydrogens geom
_atom_sites_solution_primary direct
_atom_sites_solution_secondary difmap
_audit_creation_method SHELXL-97
_audit_update_record
;
2014-08-12 deposited with the CCDC.
2015-02-25 downloaded from the CCDC.
;
_cell_angle_alpha 90.00
_cell_angle_beta 90.00
_cell_angle_gamma 90.00
_cell_formula_units_Z 8
_cell_length_a 7.4296(5)
_cell_length_b 19.375(2)
_cell_length_c 22.6760(18)
_cell_measurement_reflns_used 21994
_cell_measurement_temperature 298(2)
_cell_measurement_theta_max 29.22
_cell_measurement_theta_min 1.80
_cell_volume 3264.2(5)
_computing_cell_refinement 'X-Area 1.31 (Stoe & Cie GmbH, 2005)'
_computing_data_collection 'X-Area 1.31 (Stoe & Cie GmbH, 2005)'
_computing_data_reduction 'X-Area 1.31 (Stoe & Cie GmbH, 2005)'
_computing_molecular_graphics 'ORTEP-3 for Windows (Farrugia, 1997)'
_computing_publication_material 'WinGX (Farrugia, 1999)'
_computing_structure_refinement 'SHELXL-97 (Sheldrick, 1997)'
_computing_structure_solution 'SHELXS-97 (Sheldrick, 1990)'
_diffrn_ambient_temperature 298(2)
_diffrn_detector_area_resol_mean '0.15 mm'
_diffrn_measured_fraction_theta_full 0.997
_diffrn_measured_fraction_theta_max 0.997
_diffrn_measurement_device_type 'STOE IPDS II'
_diffrn_measurement_method 'rotation method'
_diffrn_radiation_monochromator graphite
_diffrn_radiation_source 'fine-focus sealed tube'
_diffrn_radiation_type MoK\a
_diffrn_radiation_wavelength 0.71073
_diffrn_reflns_av_R_equivalents 0.0998
_diffrn_reflns_av_sigmaI/netI 0.1330
_diffrn_reflns_limit_h_max 10
_diffrn_reflns_limit_h_min -10
_diffrn_reflns_limit_k_max 26
_diffrn_reflns_limit_k_min -25
_diffrn_reflns_limit_l_max 31
_diffrn_reflns_limit_l_min -26
_diffrn_reflns_number 21994
_diffrn_reflns_theta_full 29.22
_diffrn_reflns_theta_max 29.22
_diffrn_reflns_theta_min 1.80
_diffrn_standards_number 0
_exptl_absorpt_coefficient_mu 0.209
_exptl_absorpt_correction_type none
_exptl_crystal_colour Colorless
_exptl_crystal_density_diffrn 1.320
_exptl_crystal_density_method 'not measured'
_exptl_crystal_description Needle
_exptl_crystal_F_000 1360
_exptl_crystal_size_max 0.50
_exptl_crystal_size_mid 0.45
_exptl_crystal_size_min 0.20
_refine_diff_density_max 0.279
_refine_diff_density_min -0.245
_refine_diff_density_rms 0.045
_refine_ls_extinction_method none
_refine_ls_goodness_of_fit_ref 1.009
_refine_ls_hydrogen_treatment mixed
_refine_ls_matrix_type full
_refine_ls_number_parameters 220
_refine_ls_number_reflns 4421
_refine_ls_number_restraints 0
_refine_ls_restrained_S_all 1.009
_refine_ls_R_factor_all 0.2351
_refine_ls_R_factor_gt 0.0882
_refine_ls_shift/su_max 0.003
_refine_ls_shift/su_mean 0.000
_refine_ls_structure_factor_coef Fsqd
_refine_ls_weighting_details 'calc w=1/[\s^2^(Fo^2^)+(0.0331P)^2^+0.0000P] where P=(Fo^2^+2Fc^2^)/3'
_refine_ls_weighting_scheme calc
_refine_ls_wR_factor_gt 0.1063
_refine_ls_wR_factor_ref 0.1450
_reflns_number_gt 3982
_reflns_number_total 4421
_reflns_threshold_expression >2sigma(I)
_cod_data_source_file c5nj00087d2.cif
_cod_data_source_block d:\determination\solution\917\kh917
_cod_depositor_comments
;
The following automatic conversions were performed:

'_symmetry_cell_setting' value 'Orthorhombic' changed to
'orthorhombic' according to
/usr/data/users/saulius/crontab/automatic-downloads/rss-feeds/RSC/lib/dictionaries/cif_core.dic
dictionary named 'cif_core.dic' version 2.4.2 from 2011-04-26.

'_exptl_absorpt_correction_type' value 'None' changed to 'none'
according to
/usr/data/users/saulius/crontab/automatic-downloads/rss-feeds/RSC/lib/dictionaries/cif_core.dic
dictionary named 'cif_core.dic' version 2.4.2 from 2011-04-26.

Automatic conversion script
Id: cif_fix_values 3008 2015-01-20 13:52:24Z robertas 

 Adding full bibliography for 7054702.cif.
;
_cod_original_cell_volume 3264.3(5)
_cod_original_sg_symbol_H-M Pbna
_cod_original_formula_sum 'C18 H16 N2 O2 S1'
_cod_database_code 7054702

loop_
_symmetry_equiv_pos_as_xyz
'x, y, z'
'-x+1/2, -y, z+1/2'
'x, -y+1/2, -z'
'-x+1/2, y+1/2, -z+1/2'
'-x, -y, -z'
'x-1/2, y, -z-1/2'
'-x, y-1/2, z'
'x-1/2, -y-1/2, z-1/2'

loop_
_atom_site_label
_atom_site_type_symbol
_atom_site_fract_x
_atom_site_fract_y
_atom_site_fract_z
_atom_site_U_iso_or_equiv
_atom_site_adp_type
_atom_site_occupancy
_atom_site_symmetry_multiplicity
_atom_site_calc_flag
_atom_site_refinement_flags
C1 C 0.1611(6) -0.2907(2) 0.6858(2) 0.0672(15) Uani 1 1 d .
H1 H 0.1949 -0.3116 0.7210 0.081 Uiso 1 1 calc R
C2 C 0.0122(8) -0.3129(2) 0.6565(3) 0.0873(19) Uani 1 1 d .
H2 H -0.0520 -0.3502 0.6716 0.105 Uiso 1 1 calc R
C3 C -0.0459(8) -0.2822(3) 0.6058(3) 0.0939(19) Uani 1 1 d .
H3 H -0.1493 -0.2976 0.5868 0.113 Uiso 1 1 calc R
C4 C 0.0532(7) -0.2273(3) 0.5831(2) 0.0783(15) Uani 1 1 d .
H4 H 0.0167 -0.2058 0.5484 0.094 Uiso 1 1 calc R
C5 C 0.2051(6) -0.2052(2) 0.6120(2) 0.0585(12) Uani 1 1 d .
H5 H 0.2701 -0.1683 0.5967 0.070 Uiso 1 1 calc R
C6 C 0.2631(6) -0.2364(2) 0.6629(2) 0.0523(11) Uani 1 1 d .
C7 C 0.5120(6) -0.1550(2) 0.68485(17) 0.0472(10) Uani 1 1 d .
C8 C 0.7005(6) -0.1533(2) 0.68242(19) 0.0544(12) Uani 1 1 d .
H8 H 0.7645 -0.1944 0.6844 0.065 Uiso 1 1 calc R
C9 C 0.7915(5) -0.0930(2) 0.6772(2) 0.0522(11) Uani 1 1 d .
H9 H 0.9166 -0.0937 0.6764 0.063 Uiso 1 1 calc R
C10 C 0.7018(5) -0.0297(2) 0.67310(18) 0.0428(10) Uani 1 1 d .
C11 C 0.5134(4) -0.03168(17) 0.67518(16) 0.0374(9) Uani 1 1 d .
C12 C 0.4213(5) -0.09290(19) 0.68194(16) 0.0424(10) Uani 1 1 d .
H12 H 0.2964 -0.0924 0.6846 0.051 Uiso 1 1 calc R
C13 C 0.3893(5) 0.06649(18) 0.59420(17) 0.0437(9) Uani 1 1 d .
C14 C 0.2810(6) 0.0328(2) 0.5547(2) 0.0662(13) Uani 1 1 d .
H14 H 0.2073 -0.0030 0.5674 0.079 Uiso 1 1 calc R
C15 C 0.2807(8) 0.0520(3) 0.4960(2) 0.0856(17) Uani 1 1 d .
H15 H 0.2100 0.0283 0.4688 0.103 Uiso 1 1 calc R
C16 C 0.3846(9) 0.1056(3) 0.4783(2) 0.0886(17) Uani 1 1 d .
H16 H 0.3818 0.1195 0.4391 0.106 Uiso 1 1 calc R
C17 C 0.4933(8) 0.1395(3) 0.5172(2) 0.0827(16) Uani 1 1 d .
H17 H 0.5653 0.1757 0.5043 0.099 Uiso 1 1 calc R
C18 C 0.4960(6) 0.1200(2) 0.5756(2) 0.0627(12) Uani 1 1 d .
H18 H 0.5699 0.1430 0.6022 0.075 Uiso 1 1 calc R
N1 N 0.4188(6) -0.2183(2) 0.6917(2) 0.0688(12) Uani 1 1 d .
H1B H 0.470(5) -0.240(2) 0.7156(18) 0.048(14) Uiso 1 1 d .
N2 N 0.7982(5) 0.0295(2) 0.6640(2) 0.0656(12) Uani 1 1 d .
H2B H 0.909(6) 0.028(2) 0.672(2) 0.074(15) Uiso 1 1 d .
H2C H 0.757(6) 0.068(2) 0.679(2) 0.064(15) Uiso 1 1 d .
O1 O 0.2013(3) 0.02549(14) 0.68348(13) 0.0555(8) Uani 1 1 d .
O2 O 0.4671(3) 0.09873(13) 0.70175(12) 0.0543(7) Uani 1 1 d .
S1 S 0.38385(13) 0.04380(5) 0.66918(4) 0.0410(2) Uani 1 1 d .

loop_
_atom_site_aniso_label
_atom_site_aniso_U_11
_atom_site_aniso_U_22
_atom_site_aniso_U_33
_atom_site_aniso_U_23
_atom_site_aniso_U_13
_atom_site_aniso_U_12
C1 0.082(4) 0.033(2) 0.086(4) 0.000(2) 0.039(3) 0.009(2)
C2 0.076(4) 0.036(3) 0.150(6) -0.011(4) 0.039(4) -0.011(3)
C3 0.073(4) 0.065(4) 0.144(6) -0.032(4) 0.000(4) -0.011(3)
C4 0.086(4) 0.073(4) 0.076(4) -0.017(3) -0.003(3) -0.003(3)
C5 0.068(3) 0.050(3) 0.058(3) -0.001(2) 0.003(3) -0.013(2)
C6 0.066(3) 0.033(2) 0.058(3) -0.004(2) 0.017(3) 0.006(2)
C7 0.060(3) 0.043(2) 0.038(2) 0.007(2) -0.003(2) 0.004(2)
C8 0.054(3) 0.058(3) 0.052(3) -0.004(2) -0.002(2) 0.022(2)
C9 0.0332(19) 0.066(3) 0.058(3) -0.005(3) -0.008(2) 0.013(2)
C10 0.0341(18) 0.054(3) 0.041(2) -0.010(2) -0.006(2) 0.0035(18)
C11 0.0321(17) 0.039(2) 0.041(2) 0.000(2) -0.0025(18) 0.0112(16)
C12 0.033(2) 0.049(2) 0.045(3) 0.004(2) 0.0000(18) 0.0030(17)
C13 0.0411(19) 0.041(2) 0.049(2) -0.0015(18) -0.001(2) 0.008(2)
C14 0.062(3) 0.070(3) 0.066(3) -0.002(3) -0.013(3) -0.007(2)
C15 0.092(4) 0.107(5) 0.057(4) -0.010(4) -0.022(3) -0.005(4)
C16 0.106(4) 0.110(5) 0.050(3) 0.013(3) 0.000(4) 0.019(4)
C17 0.109(4) 0.075(4) 0.064(4) 0.015(3) 0.018(3) -0.008(4)
C18 0.066(3) 0.060(3) 0.062(3) 0.001(3) 0.008(2) -0.006(3)
N1 0.079(3) 0.051(2) 0.076(3) 0.021(2) -0.012(3) 0.005(2)
N2 0.0313(18) 0.064(3) 0.102(4) -0.018(3) -0.001(2) -0.0068(19)
O1 0.0365(13) 0.0594(17) 0.071(2) 0.0109(16) 0.0122(13) 0.0130(12)
O2 0.0593(17) 0.0505(16) 0.0532(18) -0.0160(14) -0.0046(14) 0.0089(14)
S1 0.0356(4) 0.0420(5) 0.0454(5) -0.0022(5) 0.0009(5) 0.0078(5)

loop_
_atom_type_symbol
_atom_type_description
_atom_type_scat_dispersion_real
_atom_type_scat_dispersion_imag
_atom_type_scat_source
C C 0.0033 0.0016 'International Tables Vol C Tables 4.2.6.8 and 6.1.1.4'
H H 0.0000 0.0000 'International Tables Vol C Tables 4.2.6.8 and 6.1.1.4'
N N 0.0061 0.0033 'International Tables Vol C Tables 4.2.6.8 and 6.1.1.4'
O O 0.0106 0.0060 'International Tables Vol C Tables 4.2.6.8 and 6.1.1.4'
S S 0.1246 0.1234 'International Tables Vol C Tables 4.2.6.8 and 6.1.1.4'

loop_
_geom_angle_atom_site_label_1
_geom_angle_atom_site_label_2
_geom_angle_atom_site_label_3
_geom_angle
C2 C1 C6 119.9(5)
C2 C1 H1 120.0
C6 C1 H1 120.0
C1 C2 C3 122.0(5)
C1 C2 H2 119.0
C3 C2 H2 119.0
C2 C3 C4 118.5(5)
C2 C3 H3 120.7
C4 C3 H3 120.7
C5 C4 C3 119.8(5)
C5 C4 H4 120.1
C3 C4 H4 120.1
C4 C5 C6 121.4(5)
C4 C5 H5 119.3
C6 C5 H5 119.3
N1 C6 C5 123.4(4)
N1 C6 C1 118.3(5)
C5 C6 C1 118.3(5)
C12 C7 C8 117.7(4)
C12 C7 N1 121.4(4)
C8 C7 N1 120.9(4)
C9 C8 C7 121.5(4)
C9 C8 H8 119.2
C7 C8 H8 119.2
C8 C9 C10 121.6(4)
C8 C9 H9 119.2
C10 C9 H9 119.2
N2 C10 C9 119.7(4)
N2 C10 C11 123.4(4)
C9 C10 C11 116.8(4)
C12 C11 C10 121.5(3)
C12 C11 S1 116.9(2)
C10 C11 S1 121.5(3)
C11 C12 C7 120.9(3)
C11 C12 H12 119.6
C7 C12 H12 119.6
C14 C13 C18 119.9(4)
C14 C13 S1 120.0(3)
C18 C13 S1 120.0(3)
C13 C14 C15 120.2(5)
C13 C14 H14 119.9
C15 C14 H14 119.9
C16 C15 C14 119.3(5)
C16 C15 H15 120.3
C14 C15 H15 120.3
C15 C16 C17 121.1(5)
C15 C16 H16 119.4
C17 C16 H16 119.4
C16 C17 C18 119.8(5)
C16 C17 H17 120.1
C18 C17 H17 120.1
C13 C18 C17 119.6(5)
C13 C18 H18 120.2
C17 C18 H18 120.2
C6 N1 C7 125.6(4)
C6 N1 H1B 127(3)
C7 N1 H1B 108(3)
C10 N2 H2B 117(3)
C10 N2 H2C 118(3)
H2B N2 H2C 106(4)
O2 S1 O1 118.23(16)
O2 S1 C11 109.96(16)
O1 S1 C11 107.10(16)
O2 S1 C13 107.60(18)
O1 S1 C13 107.56(18)
C11 S1 C13 105.71(17)

loop_
_geom_bond_atom_site_label_1
_geom_bond_atom_site_label_2
_geom_bond_distance
C1 C2 1.360(7)
C1 C6 1.396(5)
C1 H1 0.9300
C2 C3 1.366(8)
C2 H2 0.9300
C3 C4 1.392(7)
C3 H3 0.9300
C4 C5 1.374(6)
C4 H4 0.9300
C5 C6 1.374(6)
C5 H5 0.9300
C6 N1 1.373(6)
C7 C12 1.380(5)
C7 C8 1.402(5)
C7 N1 1.417(5)
C8 C9 1.355(6)
C8 H8 0.9300
C9 C10 1.398(5)
C9 H9 0.9300
C10 N2 1.369(5)
C10 C11 1.401(4)
C11 C12 1.378(5)
C11 S1 1.756(3)
C12 H12 0.9300
C13 C14 1.370(6)
C13 C18 1.372(5)
C13 S1 1.757(4)
C14 C15 1.383(6)
C14 H14 0.9300
C15 C16 1.354(7)
C15 H15 0.9300
C16 C17 1.363(7)
C16 H16 0.9300
C17 C18 1.377(6)
C17 H17 0.9300
C18 H18 0.9300
N1 H1B 0.79(4)
N2 H2B 0.84(4)
N2 H2C 0.88(4)
O1 S1 1.439(2)
O2 S1 1.436(3)

loop_
_geom_torsion_atom_site_label_1
_geom_torsion_atom_site_label_2
_geom_torsion_atom_site_label_3
_geom_torsion_atom_site_label_4
_geom_torsion
C6 C1 C2 C3 -2.3(7)
C1 C2 C3 C4 1.2(8)
C2 C3 C4 C5 -0.3(8)
C3 C4 C5 C6 0.5(7)
C4 C5 C6 N1 176.6(4)
C4 C5 C6 C1 -1.5(6)
C2 C1 C6 N1 -175.9(4)
C2 C1 C6 C5 2.4(6)
C12 C7 C8 C9 -0.2(7)
N1 C7 C8 C9 -178.5(4)
C7 C8 C9 C10 -1.0(7)
C8 C9 C10 N2 -175.7(4)
C8 C9 C10 C11 0.6(6)
N2 C10 C11 C12 177.2(4)
C9 C10 C11 C12 1.0(6)
N2 C10 C11 S1 -2.7(6)
C9 C10 C11 S1 -178.9(3)
C10 C11 C12 C7 -2.3(6)
S1 C11 C12 C7 177.6(3)
C8 C7 C12 C11 1.8(6)
N1 C7 C12 C11 -179.8(4)
C18 C13 C14 C15 0.9(7)
S1 C13 C14 C15 178.0(4)
C13 C14 C15 C16 -1.9(8)
C14 C15 C16 C17 2.0(9)
C15 C16 C17 C18 -1.1(9)
C14 C13 C18 C17 0.0(6)
S1 C13 C18 C17 -177.0(4)
C16 C17 C18 C13 0.1(8)
C5 C6 N1 C7 19.6(7)
C1 C6 N1 C7 -162.2(4)
C12 C7 N1 C6 42.3(6)
C8 C7 N1 C6 -139.5(5)
C12 C11 S1 O2 139.8(3)
C10 C11 S1 O2 -40.3(4)
C12 C11 S1 O1 10.2(3)
C10 C11 S1 O1 -169.9(3)
C12 C11 S1 C13 -104.3(3)
C10 C11 S1 C13 75.6(4)
C14 C13 S1 O2 -163.5(3)
C18 C13 S1 O2 13.5(4)
C14 C13 S1 O1 -35.2(4)
C18 C13 S1 O1 141.9(3)
C14 C13 S1 C11 79.0(4)
C18 C13 S1 C11 -104.0(3)
